data_1548053
loop_
_publ_author_name
'Suzuki, Tsuyoshi'
'Okada, Hiroshi'
'Nakagawa, Takafumi'
'Komatsu, Kazuki'
'Fujimoto, Chikako'
'Kagi, Hiroyuki'
'Matsuo, Yutaka'

_publ_section_title
;
 A fluorenylidene-acridane that becomes dark in color upon grinding -
 ground state mechanochromism by conformational change.
;
_journal_issue 2
_journal_name_full 'Chemical science'
_journal_page_first 475
_journal_page_last 482
_journal_paper_doi 10.1039/c7sc03567e
_journal_volume 9
_journal_year 2018
_chemical_formula_sum 'C26 H17 N'
_chemical_formula_weight 343.41
_space_group_IT_number 61
_space_group_name_Hall '-P 2ac 2ab'
_space_group_name_H-M_alt 'P b c a'
_symmetry_cell_setting orthorhombic
_symmetry_space_group_name_Hall '-P 2ac 2ab'
_symmetry_space_group_name_H-M 'P b c a'
_atom_sites_solution_hydrogens geom
_atom_sites_solution_primary direct
_atom_sites_solution_secondary difmap
_audit_creation_method SHELXL-97
_audit_update_record
;
2016-03-04 deposited with the CCDC.
2017-10-24 downloaded from the CCDC.
;
_cell_angle_alpha 90.00
_cell_angle_beta 90.00
_cell_angle_gamma 90.00
_cell_formula_units_Z 8
_cell_length_a 8.2997(3)
_cell_length_b 33.2041(4)
_cell_length_c 12.4646(11)
_cell_measurement_temperature 123(2)
_cell_volume 3435.0(3)
_computing_structure_refinement 'SHELXL-97 (Sheldrick, 1997)'
_computing_structure_solution 'SHELXS-97 (Sheldrick, 1990)'
_diffrn_ambient_temperature 123(2)
_diffrn_measured_fraction_theta_full 1.000
_diffrn_measured_fraction_theta_max 1.000
_diffrn_measurement_device_type 'Image plate'
_diffrn_radiation_monochromator graphite
_diffrn_radiation_source 'fine-focus sealed tube'
_diffrn_radiation_type CuK\a
_diffrn_radiation_wavelength 1.54187
_diffrn_reflns_av_R_equivalents 0.0407
_diffrn_reflns_av_sigmaI/netI 0.0236
_diffrn_reflns_limit_h_max 9
_diffrn_reflns_limit_h_min -9
_diffrn_reflns_limit_k_max 37
_diffrn_reflns_limit_k_min -39
_diffrn_reflns_limit_l_max 14
_diffrn_reflns_limit_l_min -14
_diffrn_reflns_number 28185
_diffrn_reflns_theta_full 66.96
_diffrn_reflns_theta_max 66.96
_diffrn_reflns_theta_min 4.44
_exptl_absorpt_coefficient_mu 0.587
_exptl_absorpt_correction_T_max 0.9171
_exptl_absorpt_correction_T_min 0.8528
_exptl_absorpt_correction_type empirical
_exptl_crystal_colour colorless
_exptl_crystal_density_diffrn 1.328
_exptl_crystal_density_method 'not measured'
_exptl_crystal_description block
_exptl_crystal_F_000 1440
_exptl_crystal_size_max 0.28
_exptl_crystal_size_mid 0.16
_exptl_crystal_size_min 0.15
_refine_diff_density_max 0.217
_refine_diff_density_min -0.192
_refine_diff_density_rms 0.037
_refine_ls_extinction_method none
_refine_ls_goodness_of_fit_ref 0.929
_refine_ls_hydrogen_treatment mixed
_refine_ls_matrix_type full
_refine_ls_number_parameters 312
_refine_ls_number_reflns 3051
_refine_ls_number_restraints 0
_refine_ls_restrained_S_all 0.929
_refine_ls_R_factor_all 0.0368
_refine_ls_R_factor_gt 0.0336
_refine_ls_shift/su_max 0.000
_refine_ls_shift/su_mean 0.000
_refine_ls_structure_factor_coef Fsqd
_refine_ls_weighting_details 'calc w=1/[\s^2^(Fo^2^)+(0.1000P)^2^+0.0000P] where P=(Fo^2^+2Fc^2^)/3'
_refine_ls_weighting_scheme calc
_refine_ls_wR_factor_gt 0.1049
_refine_ls_wR_factor_ref 0.1091
_reflns_number_gt 2715
_reflns_number_total 3051
_reflns_threshold_expression >2sigma(I)
_cod_data_source_file c7sc03567e3.cif
_cod_data_source_block ydkr
_cod_depositor_comments 'Adding full bibliography for 1548053--1548056.cif.'
_cod_original_sg_symbol_H-M Pbca
_cod_database_code 1548053

loop_
_symmetry_equiv_pos_as_xyz
'x, y, z'
'-x+1/2, -y, z+1/2'
'x+1/2, -y+1/2, -z'
'-x, y+1/2, -z+1/2'
'-x, -y, -z'
'x-1/2, y, -z-1/2'
'-x-1/2, y-1/2, z'
'x, -y-1/2, z-1/2'

loop_
_atom_site_label
_atom_site_type_symbol
_atom_site_fract_x
_atom_site_fract_y
_atom_site_fract_z
_atom_site_U_iso_or_equiv
_atom_site_adp_type
_atom_site_occupancy
_atom_site_symmetry_multiplicity
_atom_site_calc_flag
H1 H 0.0604(14) 0.0813(4) 0.3953(9) 0.023(3) Uiso 1 1 d
H2 H 0.0216(15) 0.0682(4) 0.2090(9) 0.030(3) Uiso 1 1 d
H3 H 0.1458(17) 0.1125(4) 0.0842(11) 0.035(4) Uiso 1 1 d
H4 H 0.3051(15) 0.1691(4) 0.1419(10) 0.027(3) Uiso 1 1 d
H5 H 0.5288(18) 0.2489(4) 0.4025(12) 0.039(4) Uiso 1 1 d
H6 H 0.5426(15) 0.2740(4) 0.5809(10) 0.030(3) Uiso 1 1 d
H7 H 0.3941(16) 0.2405(4) 0.7189(10) 0.028(3) Uiso 1 1 d
H8 H 0.2544(16) 0.1796(4) 0.6855(9) 0.029(3) Uiso 1 1 d
H9 H 0.1958(14) 0.1257(3) 0.6477(9) 0.017(3) Uiso 1 1 d
H10 H -0.0802(15) 0.1813(4) 0.5746(9) 0.023(3) Uiso 1 1 d
C1 C 0.11300(14) 0.09863(3) 0.34359(9) 0.0218(3) Uani 1 1 d
H11 H -0.3623(16) 0.1749(4) 0.6133(10) 0.028(3) Uiso 1 1 d
H12 H -0.4751(18) 0.1116(4) 0.6597(10) 0.029(3) Uiso 1 1 d
H13 H -0.3105(14) 0.0527(4) 0.6636(9) 0.023(3) Uiso 1 1 d
H14 H -0.0732(17) -0.0028(4) 0.6582(10) 0.030(3) Uiso 1 1 d
H15 H 0.1682(16) -0.0418(4) 0.6359(10) 0.032(3) Uiso 1 1 d
H16 H 0.4073(17) -0.0096(4) 0.5763(10) 0.033(3) Uiso 1 1 d
H17 H 0.4115(16) 0.0616(4) 0.5404(10) 0.028(3) Uiso 1 1 d
C2 C 0.09316(14) 0.09189(3) 0.23691(9) 0.0249(3) Uani 1 1 d
C3 C 0.16495(15) 0.11788(3) 0.15980(9) 0.0269(3) Uani 1 1 d
C4 C 0.25367(14) 0.14996(3) 0.19189(9) 0.0254(3) Uani 1 1 d
C5 C 0.27626(13) 0.15855(3) 0.30320(8) 0.0212(3) Uani 1 1 d
C6 C 0.37851(13) 0.20035(3) 0.43388(8) 0.0220(3) Uani 1 1 d
C7 C 0.47161(14) 0.23518(3) 0.46113(9) 0.0267(3) Uani 1 1 d
C8 C 0.47698(14) 0.24908(4) 0.56376(10) 0.0288(3) Uani 1 1 d
C9 C 0.39174(14) 0.22874(3) 0.64625(9) 0.0265(3) Uani 1 1 d
C10 C 0.30983(13) 0.19405(3) 0.62464(9) 0.0229(3) Uani 1 1 d
C11 C 0.30226(12) 0.17777(3) 0.51820(8) 0.0201(3) Uani 1 1 d
C12 C 0.22079(12) 0.14198(3) 0.49084(8) 0.0191(2) Uani 1 1 d
C13 C 0.20356(12) 0.13233(3) 0.38137(8) 0.0194(3) Uani 1 1 d
C14 C 0.14844(13) 0.11601(3) 0.57876(8) 0.0194(3) Uani 1 1 d
C15 C -0.03227(13) 0.11970(3) 0.59460(8) 0.0197(2) Uani 1 1 d
C16 C -0.12759(13) 0.15395(3) 0.59234(8) 0.0225(3) Uani 1 1 d
C17 C -0.29071(14) 0.15030(3) 0.61592(8) 0.0245(3) Uani 1 1 d
C18 C -0.35641(14) 0.11292(3) 0.64289(8) 0.0246(3) Uani 1 1 d
C19 C -0.26160(14) 0.07849(3) 0.64471(8) 0.0228(3) Uani 1 1 d
C20 C -0.09834(13) 0.08187(3) 0.61970(7) 0.0199(3) Uani 1 1 d
C21 C 0.02988(13) 0.05163(3) 0.61314(8) 0.0201(3) Uani 1 1 d
C22 C 0.02716(14) 0.01027(3) 0.63404(8) 0.0237(3) Uani 1 1 d
C23 C 0.16775(14) -0.01161(3) 0.62064(9) 0.0272(3) Uani 1 1 d
C24 C 0.30846(15) 0.00697(3) 0.58511(9) 0.0271(3) Uani 1 1 d
C25 C 0.31216(14) 0.04826(3) 0.56486(8) 0.0236(3) Uani 1 1 d
C26 C 0.17292(13) 0.07056(3) 0.58042(7) 0.0201(3) Uani 1 1 d
N1 N 0.36549(11) 0.19098(3) 0.32931(7) 0.0233(2) Uani 1 1 d

loop_
_atom_site_aniso_label
_atom_site_aniso_U_11
_atom_site_aniso_U_22
_atom_site_aniso_U_33
_atom_site_aniso_U_23
_atom_site_aniso_U_13
_atom_site_aniso_U_12
C1 0.0230(6) 0.0200(6) 0.0224(6) 0.0013(4) 0.0011(4) 0.0008(4)
C2 0.0268(6) 0.0231(6) 0.0249(6) -0.0020(4) -0.0011(4) 0.0027(5)
C3 0.0314(7) 0.0294(7) 0.0200(5) -0.0012(4) -0.0002(5) 0.0068(5)
C4 0.0278(6) 0.0260(6) 0.0224(5) 0.0057(4) 0.0044(5) 0.0053(5)
C5 0.0197(6) 0.0197(6) 0.0243(6) 0.0034(4) 0.0027(4) 0.0037(4)
C6 0.0198(5) 0.0193(6) 0.0270(6) 0.0040(4) 0.0010(4) 0.0027(4)
C7 0.0242(6) 0.0203(6) 0.0355(6) 0.0062(5) 0.0000(5) -0.0018(4)
C8 0.0269(6) 0.0194(6) 0.0401(7) 0.0015(5) -0.0061(5) -0.0023(5)
C9 0.0269(6) 0.0224(6) 0.0301(6) -0.0026(5) -0.0041(5) 0.0014(5)
C10 0.0253(6) 0.0186(6) 0.0248(6) 0.0006(4) 0.0000(4) 0.0007(4)
C11 0.0178(5) 0.0175(5) 0.0251(5) 0.0025(4) -0.0007(4) 0.0030(4)
C12 0.0176(5) 0.0178(5) 0.0219(5) 0.0016(4) 0.0010(4) 0.0022(4)
C13 0.0183(5) 0.0186(6) 0.0213(5) 0.0019(4) 0.0008(4) 0.0042(4)
C14 0.0222(6) 0.0191(6) 0.0169(5) -0.0006(4) -0.0007(4) -0.0015(4)
C15 0.0236(6) 0.0217(6) 0.0137(5) -0.0008(4) -0.0005(4) -0.0016(4)
C16 0.0271(6) 0.0228(6) 0.0175(5) -0.0007(4) 0.0000(4) 0.0001(5)
C17 0.0277(6) 0.0275(6) 0.0182(5) -0.0033(4) -0.0009(4) 0.0040(5)
C18 0.0227(6) 0.0332(7) 0.0178(5) -0.0035(4) 0.0009(4) -0.0002(5)
C19 0.0253(6) 0.0255(6) 0.0175(5) 0.0002(4) 0.0004(4) -0.0038(5)
C20 0.0250(6) 0.0207(6) 0.0140(5) 0.0007(4) -0.0014(4) -0.0016(4)
C21 0.0243(6) 0.0203(6) 0.0157(5) -0.0001(4) -0.0023(4) -0.0012(4)
C22 0.0271(6) 0.0207(6) 0.0234(6) 0.0032(4) -0.0021(4) -0.0040(5)
C23 0.0324(7) 0.0188(6) 0.0304(6) 0.0028(4) -0.0046(5) 0.0005(5)
C24 0.0283(6) 0.0234(6) 0.0296(6) 0.0010(4) -0.0017(5) 0.0045(5)
C25 0.0225(6) 0.0242(6) 0.0242(5) 0.0008(4) -0.0006(4) -0.0009(4)
C26 0.0246(6) 0.0204(6) 0.0154(5) 0.0011(4) -0.0023(4) -0.0015(4)
N1 0.0230(5) 0.0212(5) 0.0255(5) 0.0052(4) 0.0022(4) 0.0009(4)

loop_
_atom_type_symbol
_atom_type_description
_atom_type_scat_dispersion_real
_atom_type_scat_dispersion_imag
_atom_type_scat_source
C C 0.0181 0.0091 'International Tables Vol C Tables 4.2.6.8 and 6.1.1.4'
H H 0.0000 0.0000 'International Tables Vol C Tables 4.2.6.8 and 6.1.1.4'
N N 0.0311 0.0180 'International Tables Vol C Tables 4.2.6.8 and 6.1.1.4'

loop_
_geom_angle_atom_site_label_1
_geom_angle_atom_site_label_2
_geom_angle_atom_site_label_3
_geom_angle
C2 C1 C13 121.05(10)
C1 C2 C3 120.71(11)
C4 C3 C2 120.32(10)
C3 C4 C5 120.98(10)
N1 C5 C4 117.80(10)
N1 C5 C13 123.41(10)
C4 C5 C13 118.79(10)
N1 C6 C7 117.41(9)
N1 C6 C11 123.54(10)
C7 C6 C11 119.04(10)
C8 C7 C6 120.98(10)
C7 C8 C9 120.21(11)
C10 C9 C8 120.49(11)
C9 C10 C11 121.51(10)
C12 C11 C10 124.24(9)
C12 C11 C6 118.30(9)
C10 C11 C6 117.42(10)
C13 C12 C11 118.36(9)
C13 C12 C14 121.99(9)
C11 C12 C14 119.60(9)
C12 C13 C1 123.45(10)
C12 C13 C5 118.38(9)
C1 C13 C5 118.13(9)
C15 C14 C12 116.03(8)
C15 C14 C26 102.12(8)
C12 C14 C26 121.32(8)
C16 C15 C20 121.00(10)
C16 C15 C14 128.89(9)
C20 C15 C14 110.02(9)
C15 C16 C17 118.69(10)
C16 C17 C18 120.55(11)
C19 C18 C17 120.97(11)
C18 C19 C20 118.72(10)
C19 C20 C15 120.05(10)
C19 C20 C21 131.50(10)
C15 C20 C21 108.45(9)
C22 C21 C26 120.51(10)
C22 C21 C20 130.61(10)
C26 C21 C20 108.88(9)
C23 C22 C21 118.64(10)
C22 C23 C24 120.83(11)
C23 C24 C25 120.76(11)
C26 C25 C24 118.79(11)
C25 C26 C21 120.43(10)
C25 C26 C14 129.70(10)
C21 C26 C14 109.56(9)
C6 N1 C5 117.62(9)

loop_
_geom_bond_atom_site_label_1
_geom_bond_atom_site_label_2
_geom_bond_distance
C1 C2 1.3585(15)
C1 C13 1.4276(15)
C2 C3 1.4224(16)
C3 C4 1.3554(17)
C4 C5 1.4288(15)
C5 N1 1.3469(14)
C5 C13 1.4394(14)
C6 N1 1.3444(14)
C6 C7 1.4317(16)
C6 C11 1.4378(15)
C7 C8 1.3608(17)
C8 C9 1.4192(17)
C9 C10 1.3643(16)
C10 C11 1.4340(15)
C11 C12 1.4092(14)
C12 C13 1.4089(14)
C12 C14 1.5182(14)
C14 C15 1.5177(15)
C14 C26 1.5230(14)
C15 C16 1.3855(15)
C15 C20 1.4058(14)
C16 C17 1.3907(16)
C17 C18 1.3967(16)
C18 C19 1.3881(16)
C19 C20 1.3949(16)
C20 C21 1.4655(14)
C21 C22 1.3979(15)
C21 C26 1.4038(15)
C22 C23 1.3847(16)
C23 C24 1.3930(17)
C24 C25 1.3942(16)
C25 C26 1.3862(15)

loop_
_geom_torsion_atom_site_label_1
_geom_torsion_atom_site_label_2
_geom_torsion_atom_site_label_3
_geom_torsion_atom_site_label_4
_geom_torsion
C13 C1 C2 C3 1.23(17)
C1 C2 C3 C4 -0.39(17)
C2 C3 C4 C5 -0.39(17)
C3 C4 C5 N1 -179.83(10)
C3 C4 C5 C13 0.31(16)
N1 C6 C7 C8 173.15(10)
C11 C6 C7 C8 -5.84(16)
C6 C7 C8 C9 1.00(17)
C7 C8 C9 C10 3.07(18)
C8 C9 C10 C11 -2.16(17)
C9 C10 C11 C12 179.52(10)
C9 C10 C11 C6 -2.66(15)
N1 C6 C11 C12 5.57(15)
C7 C6 C11 C12 -175.52(9)
N1 C6 C11 C10 -172.39(10)
C7 C6 C11 C10 6.53(14)
C10 C11 C12 C13 171.25(9)
C6 C11 C12 C13 -6.56(14)
C10 C11 C12 C14 -6.19(15)
C6 C11 C12 C14 176.01(9)
C11 C12 C13 C1 -175.01(10)
C14 C12 C13 C1 2.36(15)
C11 C12 C13 C5 2.74(14)
C14 C12 C13 C5 -179.88(9)
C2 C1 C13 C12 176.48(10)
C2 C1 C13 C5 -1.28(16)
N1 C5 C13 C12 2.77(15)
C4 C5 C13 C12 -177.37(9)
N1 C5 C13 C1 -179.35(10)
C4 C5 C13 C1 0.50(14)
C13 C12 C14 C15 -75.68(12)
C11 C12 C14 C15 101.66(11)
C13 C12 C14 C26 49.12(14)
C11 C12 C14 C26 -133.54(10)
C12 C14 C15 C16 -40.66(14)
C26 C14 C15 C16 -174.82(10)
C12 C14 C15 C20 142.76(9)
C26 C14 C15 C20 8.60(10)
C20 C15 C16 C17 0.27(14)
C14 C15 C16 C17 -175.98(10)
C15 C16 C17 C18 0.94(15)
C16 C17 C18 C19 -1.31(16)
C17 C18 C19 C20 0.42(15)
C18 C19 C20 C15 0.79(14)
C18 C19 C20 C21 -178.93(9)
C16 C15 C20 C19 -1.15(14)
C14 C15 C20 C19 175.75(8)
C16 C15 C20 C21 178.63(9)
C14 C15 C20 C21 -4.48(10)
C19 C20 C21 C22 -2.65(18)
C15 C20 C21 C22 177.61(10)
C19 C20 C21 C26 177.68(10)
C15 C20 C21 C26 -2.07(11)
C26 C21 C22 C23 -0.71(15)
C20 C21 C22 C23 179.65(10)
C21 C22 C23 C24 -1.21(16)
C22 C23 C24 C25 1.68(17)
C23 C24 C25 C26 -0.19(16)
C24 C25 C26 C21 -1.72(15)
C24 C25 C26 C14 171.13(10)
C22 C21 C26 C25 2.20(15)
C20 C21 C26 C25 -178.09(9)
C22 C21 C26 C14 -171.97(9)
C20 C21 C26 C14 7.75(11)
C15 C14 C26 C25 176.68(10)
C12 C14 C26 C25 45.67(15)
C15 C14 C26 C21 -9.86(10)
C12 C14 C26 C21 -140.86(10)
C7 C6 N1 C5 -179.14(9)
C11 C6 N1 C5 -0.21(15)
C4 C5 N1 C6 176.12(9)
C13 C5 N1 C6 -4.02(15)
